data_7234239
loop_
_publ_author_name
'Cheng Chen'
'Xu-Hui Jin'
'Xue-Jun Zhou'
'Li-Xuan Cai'
'Ya-Jun Zhang'
'Jie Zhang'

_publ_section_title
;
 Photo-facilitated aggregation and correlated color temperature adjustment
 of single component organic solid state white-light emitting materials
;
_journal_name_full 'Journal of Materials Chemistry C'
_journal_page_first 4563
_journal_page_last 4569
_journal_paper_doi 10.1039/C4TC02771J
_journal_volume 3
_journal_year 2015
_chemical_formula_moiety 'C27 H20 Br Cl N4 O4'
_chemical_formula_sum 'C27 H20 Br Cl N4 O4'
_chemical_formula_weight 579.83
_space_group_IT_number 2
_space_group_name_Hall '-P 1'
_space_group_name_H-M_alt 'P -1'
_symmetry_cell_setting triclinic
_symmetry_space_group_name_H-M 'P -1'
_atom_sites_solution_hydrogens geom
_atom_sites_solution_primary direct
_atom_sites_solution_secondary difmap
_cell_angle_alpha 110.053(16)
_cell_angle_beta 96.92(3)
_cell_angle_gamma 102.05(2)
_cell_formula_units_Z 2
_cell_length_a 9.458(4)
_cell_length_b 11.123(4)
_cell_length_c 13.733(6)
_cell_measurement_reflns_used 3315
_cell_measurement_temperature 293(2)
_cell_measurement_theta_max 27.4700
_cell_measurement_theta_min 2.0551
_cell_volume 1297.9(10)
_computing_cell_refinement 'CrystalClear (Rigaku Inc., 2007)'
_computing_data_collection 'CrystalClear (Rigaku Inc., 2007)'
_computing_data_reduction 'CrystalClear (Rigaku Inc., 2007)'
_computing_molecular_graphics 'Bruker SHELXTL'
_computing_publication_material 'Bruker SHELXTL'
_computing_structure_refinement 'SHELXL-97 (Sheldrick, 1997)'
_computing_structure_solution 'SHELXS-97 (Sheldrick, 1990)'
_diffrn_ambient_temperature 293(2)
_diffrn_detector_area_resol_mean 28.5714
_diffrn_measured_fraction_theta_full 0.985
_diffrn_measured_fraction_theta_max 0.985
_diffrn_measurement_device_type Saturn724
_diffrn_measurement_method CCD_Profile_fitting
_diffrn_radiation_monochromator graphite
_diffrn_radiation_source 'fine-focus sealed tube'
_diffrn_radiation_type MoK\a
_diffrn_radiation_wavelength 0.71073
_diffrn_reflns_av_R_equivalents 0.0409
_diffrn_reflns_av_sigmaI/netI 0.0880
_diffrn_reflns_limit_h_max 12
_diffrn_reflns_limit_h_min -11
_diffrn_reflns_limit_k_max 14
_diffrn_reflns_limit_k_min -14
_diffrn_reflns_limit_l_max 17
_diffrn_reflns_limit_l_min -16
_diffrn_reflns_number 11407
_diffrn_reflns_theta_full 27.47
_diffrn_reflns_theta_max 27.47
_diffrn_reflns_theta_min 2.02
_diffrn_standards_decay_% <1.0
_exptl_absorpt_coefficient_mu 1.727
_exptl_absorpt_correction_T_max 1.0000
_exptl_absorpt_correction_T_min 0.6433
_exptl_absorpt_correction_type multi-scan
_exptl_crystal_colour Colorless
_exptl_crystal_density_diffrn 1.484
_exptl_crystal_density_method 'not measured'
_exptl_crystal_description block
_exptl_crystal_F_000 588
_exptl_crystal_size_max 0.20
_exptl_crystal_size_mid 0.20
_exptl_crystal_size_min 0.15
_refine_diff_density_max 0.725
_refine_diff_density_min -0.744
_refine_diff_density_rms 0.146
_refine_ls_extinction_method none
_refine_ls_goodness_of_fit_ref 0.884
_refine_ls_hydrogen_treatment mixed
_refine_ls_matrix_type full
_refine_ls_number_parameters 334
_refine_ls_number_reflns 5855
_refine_ls_number_restraints 0
_refine_ls_restrained_S_all 0.884
_refine_ls_R_factor_all 0.1947
_refine_ls_R_factor_gt 0.0862
_refine_ls_shift/su_max 0.000
_refine_ls_shift/su_mean 0.000
_refine_ls_structure_factor_coef Fsqd
_refine_ls_weighting_details 'calc w=1/[\s^2^(Fo^2^)+(0.1998P)^2^+0.0000P] where P=(Fo^2^+2Fc^2^)/3'
_refine_ls_weighting_scheme calc
_refine_ls_wR_factor_gt 0.2513
_refine_ls_wR_factor_ref 0.3493
_reflns_number_gt 1942
_reflns_number_total 5855
_reflns_threshold_expression >2sigma(I)
_cod_data_source_file J-Mater-Chem-C-2015-3-4563.cif
_cod_data_source_block 2
_cod_depositor_comments
;
The following automatic conversions were performed:

data item '_exptl_absorpt_correction_type' value 'Multi-scan' was
changed to 'multi-scan' in accordance with the built-in table derived
from the CIF Core dictionary named 'cif_core.dic' version 2.4.5 last
updated on 2014-11-21.

Automatic conversion script
Id: cif_fix_values 6909 2019-04-08 15:41:33Z antanas 
;
_cod_original_cell_volume 1297.9(9)
_cod_original_sg_symbol_H-M P-1
_cod_database_code 7234239

loop_
_symmetry_equiv_pos_as_xyz
'x, y, z'
'-x, -y, -z'

loop_
_atom_site_label
_atom_site_type_symbol
_atom_site_fract_x
_atom_site_fract_y
_atom_site_fract_z
_atom_site_U_iso_or_equiv
_atom_site_adp_type
_atom_site_occupancy
_atom_site_symmetry_multiplicity
_atom_site_calc_flag
_atom_site_refinement_flags
_atom_site_disorder_assembly
_atom_site_disorder_group
Br1 Br 0.00618(17) 0.80029(9) 0.17586(9) 0.1424(7) Uani 1 1 d . . .
Cl1 Cl 0.3348(3) 0.1842(2) 0.09459(18) 0.0960(7) Uani 1 1 d . . .
O1 O 0.378(3) 0.2886(12) 0.104(2) 0.50(2) Uani 1 1 d . . .
O2 O 0.4080(17) 0.1090(18) 0.0360(12) 0.279(7) Uani 1 1 d . . .
O3 O 0.359(3) 0.179(3) 0.1791(13) 0.453(19) Uani 1 1 d . . .
O4 O 0.1974(14) 0.1320(17) 0.0417(16) 0.313(10) Uani 1 1 d . . .
N1 N -0.1539(7) 0.1668(5) 0.1635(4) 0.0749(15) Uani 1 1 d . . .
N2 N -0.3122(8) -0.0226(6) 0.5825(4) 0.0888(18) Uani 1 1 d . . .
N3 N -0.1589(10) -0.2839(7) 0.4405(6) 0.114(2) Uani 1 1 d . . .
N4 N -0.4229(9) 0.2844(9) 0.6611(6) 0.111(2) Uani 1 1 d . . .
C1 C -0.0416(9) 0.6153(7) 0.1442(6) 0.0783(19) Uani 1 1 d . . .
C2 C 0.0511(10) 0.5673(8) 0.1952(7) 0.104(3) Uani 1 1 d . . .
H2 H 0.1327 0.6252 0.2473 0.124 Uiso 1 1 calc R . .
C3 C 0.0231(10) 0.4316(8) 0.1689(7) 0.101(3) Uani 1 1 d . . .
H3 H 0.0879 0.3981 0.2020 0.121 Uiso 1 1 calc R . .
C4 C -0.0974(7) 0.3475(6) 0.0958(5) 0.0681(16) Uani 1 1 d . . .
C5 C -0.1925(10) 0.4001(9) 0.0479(7) 0.097(2) Uani 1 1 d . . .
H5 H -0.2780 0.3435 -0.0006 0.117 Uiso 1 1 calc R . .
C6 C -0.1625(10) 0.5335(9) 0.0707(7) 0.099(3) Uani 1 1 d . . .
H6 H -0.2247 0.5674 0.0360 0.119 Uiso 1 1 calc R . .
C7 C -0.1293(11) 0.2004(7) 0.0676(6) 0.095(2) Uani 1 1 d . . .
H7A H -0.0470 0.1696 0.0422 0.114 Uiso 1 1 calc R . .
H7B H -0.2167 0.1554 0.0112 0.114 Uiso 1 1 calc R . .
C8 C -0.0567(8) 0.1186(7) 0.2082(5) 0.0762(18) Uani 1 1 d . . .
H8 H 0.0265 0.1057 0.1807 0.091 Uiso 1 1 calc R . .
C9 C -0.0807(9) 0.0890(6) 0.2936(5) 0.0748(18) Uani 1 1 d . . .
H9 H -0.0127 0.0554 0.3236 0.090 Uiso 1 1 calc R . .
C10 C -0.1983(8) 0.1060(6) 0.3367(5) 0.0660(16) Uani 1 1 d . . .
C11 C -0.2970(8) 0.1597(8) 0.2903(7) 0.086(2) Uani 1 1 d . . .
H11 H -0.3795 0.1743 0.3183 0.103 Uiso 1 1 calc R . .
C12 C -0.2729(10) 0.1902(9) 0.2053(7) 0.101(3) Uani 1 1 d . . .
H12 H -0.3376 0.2270 0.1758 0.121 Uiso 1 1 calc R . .
C13 C -0.2345(8) 0.0648(6) 0.4253(5) 0.0703(16) Uani 1 1 d . . .
C14 C -0.2081(8) -0.0514(7) 0.4295(5) 0.0732(17) Uani 1 1 d . . .
H14 H -0.1610 -0.1002 0.3807 0.088 Uiso 1 1 calc R . .
C15 C -0.2521(8) -0.0937(7) 0.5067(5) 0.0772(18) Uani 1 1 d . . .
C16 C -0.3333(9) 0.0907(8) 0.5812(5) 0.085(2) Uani 1 1 d . . .
C17 C -0.2977(8) 0.1388(7) 0.5037(6) 0.0811(19) Uani 1 1 d . . .
H17 H -0.3155 0.2181 0.5041 0.097 Uiso 1 1 calc R . .
C18 C -0.2357(9) -0.2229(8) 0.5095(6) 0.091(2) Uani 1 1 d . . .
C19 C -0.2981(11) -0.2774(10) 0.5773(7) 0.111(3) Uani 1 1 d . . .
H19 H -0.3494 -0.2320 0.6246 0.133 Uiso 1 1 calc R . .
C20 C -0.2825(14) -0.3984(13) 0.5731(10) 0.138(4) Uani 1 1 d . . .
H20 H -0.3244 -0.4377 0.6165 0.166 Uiso 1 1 calc R . .
C21 C -0.2043(15) -0.4600(12) 0.5043(12) 0.145(4) Uani 1 1 d . . .
H21 H -0.1862 -0.5395 0.5031 0.173 Uiso 1 1 calc R . .
C22 C -0.1532(15) -0.4043(11) 0.4377(10) 0.146(4) Uani 1 1 d . . .
H22 H -0.1105 -0.4535 0.3858 0.175 Uiso 1 1 calc R . .
C23 C -0.3991(8) 0.1719(10) 0.6673(5) 0.091(2) Uani 1 1 d . . .
C24 C -0.4342(11) 0.1276(11) 0.7455(6) 0.127(4) Uani 1 1 d . . .
H24 H -0.4184 0.0490 0.7486 0.152 Uiso 1 1 calc R . .
C25 C -0.4976(12) 0.213(2) 0.8225(7) 0.167(8) Uani 1 1 d . . .
H25 H -0.5157 0.1935 0.8812 0.200 Uiso 1 1 calc R . .
C26 C -0.5306(17) 0.318(2) 0.8122(14) 0.184(8) Uani 1 1 d . . .
H26 H -0.5827 0.3658 0.8574 0.221 Uiso 1 1 calc R . .
C27 C -0.4871(12) 0.3544(13) 0.7349(9) 0.138(4) Uani 1 1 d . . .
H27 H -0.5021 0.4332 0.7320 0.166 Uiso 1 1 calc R . .

loop_
_atom_site_aniso_label
_atom_site_aniso_U_11
_atom_site_aniso_U_22
_atom_site_aniso_U_33
_atom_site_aniso_U_23
_atom_site_aniso_U_13
_atom_site_aniso_U_12
Br1 0.2417(16) 0.0719(6) 0.1398(10) 0.0492(6) 0.0797(9) 0.0580(8)
Cl1 0.1025(17) 0.1039(16) 0.0937(14) 0.0394(11) 0.0316(12) 0.0431(13)
O1 0.70(5) 0.076(8) 0.53(4) 0.015(13) -0.04(4) -0.029(15)
O2 0.224(13) 0.313(18) 0.242(13) 0.011(12) 0.094(10) 0.082(12)
O3 0.45(3) 0.92(6) 0.226(14) 0.35(3) 0.176(17) 0.39(3)
O4 0.149(9) 0.292(17) 0.45(2) 0.126(16) -0.070(13) 0.055(10)
N1 0.081(4) 0.071(3) 0.081(3) 0.040(3) 0.023(3) 0.015(3)
N2 0.110(5) 0.081(4) 0.063(3) 0.030(3) 0.011(3) 0.002(4)
N3 0.165(8) 0.090(5) 0.112(5) 0.055(4) 0.052(5) 0.048(5)
N4 0.106(6) 0.112(6) 0.090(5) 0.010(4) 0.025(4) 0.022(5)
C1 0.093(6) 0.063(4) 0.094(5) 0.036(4) 0.041(4) 0.030(4)
C2 0.099(6) 0.080(5) 0.116(6) 0.045(5) -0.009(5) -0.004(4)
C3 0.105(6) 0.077(5) 0.125(6) 0.057(5) -0.001(5) 0.016(5)
C4 0.068(4) 0.070(4) 0.067(4) 0.032(3) 0.014(3) 0.009(3)
C5 0.092(6) 0.090(6) 0.100(6) 0.040(5) -0.007(4) 0.013(4)
C6 0.091(6) 0.110(7) 0.126(7) 0.070(6) 0.016(5) 0.048(5)
C7 0.138(7) 0.078(5) 0.073(4) 0.044(4) 0.021(4) 0.013(5)
C8 0.092(5) 0.066(4) 0.084(4) 0.034(3) 0.034(4) 0.033(4)
C9 0.097(5) 0.062(4) 0.076(4) 0.031(3) 0.029(4) 0.031(4)
C10 0.080(5) 0.049(3) 0.065(4) 0.021(3) 0.014(3) 0.010(3)
C11 0.049(4) 0.105(6) 0.129(6) 0.067(5) 0.037(4) 0.024(4)
C12 0.100(6) 0.101(6) 0.123(6) 0.074(5) 0.014(5) 0.024(5)
C13 0.077(4) 0.061(4) 0.061(3) 0.020(3) 0.009(3) 0.001(3)
C14 0.085(5) 0.074(4) 0.062(4) 0.033(3) 0.017(3) 0.012(4)
C15 0.076(5) 0.077(4) 0.070(4) 0.030(4) 0.006(3) 0.005(4)
C16 0.094(6) 0.075(5) 0.064(4) 0.015(3) 0.016(4) -0.005(4)
C17 0.077(5) 0.069(4) 0.088(5) 0.026(4) 0.017(4) 0.005(4)
C18 0.094(6) 0.093(5) 0.089(5) 0.056(5) 0.003(4) 0.003(4)
C19 0.120(7) 0.111(7) 0.116(6) 0.072(6) 0.013(5) 0.019(5)
C20 0.153(11) 0.145(10) 0.161(10) 0.111(9) 0.043(8) 0.032(8)
C21 0.151(11) 0.109(8) 0.192(12) 0.091(9) 0.023(9) 0.023(7)
C22 0.211(13) 0.098(7) 0.170(10) 0.075(7) 0.077(9) 0.064(8)
C23 0.053(4) 0.114(6) 0.068(4) 0.010(4) 0.013(3) -0.013(4)
C24 0.119(8) 0.141(8) 0.071(5) 0.021(5) 0.010(5) -0.028(6)
C25 0.058(6) 0.31(2) 0.055(5) 0.011(9) 0.016(4) -0.015(9)
C26 0.102(10) 0.26(2) 0.124(11) -0.016(12) 0.028(8) 0.054(12)
C27 0.102(8) 0.154(10) 0.100(7) -0.013(7) 0.035(6) 0.010(7)

loop_
_atom_type_symbol
_atom_type_description
_atom_type_scat_dispersion_real
_atom_type_scat_dispersion_imag
_atom_type_scat_source
C C 0.0033 0.0016 'International Tables Vol C Tables 4.2.6.8 and 6.1.1.4'
H H 0.0000 0.0000 'International Tables Vol C Tables 4.2.6.8 and 6.1.1.4'
N N 0.0061 0.0033 'International Tables Vol C Tables 4.2.6.8 and 6.1.1.4'
Br Br -0.2901 2.4595 'International Tables Vol C Tables 4.2.6.8 and 6.1.1.4'
O O 0.0106 0.0060 'International Tables Vol C Tables 4.2.6.8 and 6.1.1.4'
Cl Cl 0.1484 0.1585 'International Tables Vol C Tables 4.2.6.8 and 6.1.1.4'

loop_
_geom_angle_atom_site_label_1
_geom_angle_atom_site_label_2
_geom_angle_atom_site_label_3
_geom_angle
_geom_angle_site_symmetry_1
_geom_angle_site_symmetry_3
O1 Cl1 O3 107.9(19) . .
O1 Cl1 O4 112.8(16) . .
O3 Cl1 O4 116.1(16) . .
O1 Cl1 O2 109.9(19) . .
O3 Cl1 O2 106.2(12) . .
O4 Cl1 O2 103.6(11) . .
C8 N1 C12 120.6(6) . .
C8 N1 C7 120.4(6) . .
C12 N1 C7 118.9(6) . .
C16 N2 C15 118.8(6) . .
C22 N3 C18 115.0(8) . .
C27 N4 C23 117.3(10) . .
C6 C1 C2 121.2(7) . .
C6 C1 Br1 120.4(6) . .
C2 C1 Br1 118.4(6) . .
C1 C2 C3 119.5(8) . .
C4 C3 C2 120.5(7) . .
C3 C4 C5 118.5(6) . .
C3 C4 C7 120.9(6) . .
C5 C4 C7 120.6(7) . .
C6 C5 C4 121.1(7) . .
C1 C6 C5 119.1(6) . .
C4 C7 N1 110.4(6) . .
N1 C8 C9 119.6(7) . .
C10 C9 C8 122.7(6) . .
C9 C10 C11 116.8(6) . .
C9 C10 C13 124.2(6) . .
C11 C10 C13 118.9(6) . .
C12 C11 C10 120.6(7) . .
C11 C12 N1 119.6(6) . .
C14 C13 C17 118.5(6) . .
C14 C13 C10 119.7(6) . .
C17 C13 C10 121.8(6) . .
C15 C14 C13 119.2(7) . .
N2 C15 C14 122.4(7) . .
N2 C15 C18 116.6(6) . .
C14 C15 C18 121.0(7) . .
N2 C16 C17 122.8(7) . .
N2 C16 C23 118.9(7) . .
C17 C16 C23 118.2(8) . .
C16 C17 C13 118.1(7) . .
N3 C18 C19 122.8(8) . .
N3 C18 C15 115.0(6) . .
C19 C18 C15 122.2(9) . .
C20 C19 C18 119.0(11) . .
C21 C20 C19 118.5(10) . .
C22 C21 C20 119.1(10) . .
N3 C22 C21 125.2(11) . .
N4 C23 C24 123.5(9) . .
N4 C23 C16 117.0(7) . .
C24 C23 C16 119.5(10) . .
C23 C24 C25 114.3(12) . .
C26 C25 C24 122.1(14) . .
C25 C26 C27 118.1(14) . .
C26 C27 N4 124.3(15) . .

loop_
_geom_bond_atom_site_label_1
_geom_bond_atom_site_label_2
_geom_bond_distance
_geom_bond_site_symmetry_2
Br1 C1 1.891(7) .
Cl1 O1 1.106(15) .
Cl1 O3 1.179(12) .
Cl1 O4 1.313(12) .
Cl1 O2 1.319(13) .
N1 C8 1.344(8) .
N1 C12 1.356(10) .
N1 C7 1.517(8) .
N2 C16 1.322(10) .
N2 C15 1.341(10) .
N3 C22 1.339(11) .
N3 C18 1.348(11) .
N4 C27 1.344(13) .
N4 C23 1.344(12) .
C1 C6 1.346(11) .
C1 C2 1.359(11) .
C2 C3 1.384(11) .
C3 C4 1.348(10) .
C4 C5 1.388(9) .
C4 C7 1.500(10) .
C5 C6 1.366(11) .
C8 C9 1.355(9) .
C9 C10 1.339(9) .
C10 C11 1.409(9) .
C10 C13 1.491(8) .
C11 C12 1.354(11) .
C13 C14 1.386(9) .
C13 C17 1.395(10) .
C14 C15 1.373(9) .
C15 C18 1.489(11) .
C16 C17 1.392(10) .
C16 C23 1.510(11) .
C18 C19 1.397(11) .
C19 C20 1.368(14) .
C20 C21 1.358(17) .
C21 C22 1.351(16) .
C23 C24 1.374(12) .
C24 C25 1.444(18) .
C25 C26 1.32(2) .
C26 C27 1.34(2) .
